data_7003194
loop_
_publ_author_name
'Heinze, Katja'
'Reinhart, Anja'

_publ_section_title
;
 Structural and photophysical studies of trans-AB2C-substituted
 porphyrin ligands and their zinc and copper complexes
;
_journal_issue 4
_journal_name_full 'Dalton Transactions'
_journal_page_first 469
_journal_page_last 480
_journal_paper_doi 10.1039/b713779f
_journal_year 2008
_chemical_formula_moiety 'C50 H35.5 N5 O5 Zn, C2 H4 O0.5'
_chemical_formula_sum 'C52 H39.5 N5 O5.5 Zn'
_chemical_formula_weight 887.76
_chemical_melting_point 205
_chemical_name_common
;
(5-(4-nitrophenyl)-15-(carbomethoxyphenyl)-10,20-
bis(phenyl)porphyrinato) (tetrahydrofuran)zinc(ii)
;
_chemical_name_systematic
;
[5-(4-nitrophenyl)-15-(carbomethoxyphenyl)-10,20-bis(phenyl)porphyrinato]
(tetrahydrofuran)zinc(II)
;
_space_group_IT_number 15
_symmetry_cell_setting monoclinic
_symmetry_space_group_name_Hall '-I 2ya'
_symmetry_space_group_name_H-M 'I 1 2/a 1'
_atom_sites_solution_hydrogens geom
_atom_sites_solution_primary direct
_atom_sites_solution_secondary difmap
_audit_creation_method SHELXL-97
_cell_angle_alpha 90.00
_cell_angle_beta 101.6760(10)
_cell_angle_gamma 90.00
_cell_formula_units_Z 8
_cell_length_a 12.8840(8)
_cell_length_b 31.4296(19)
_cell_length_c 21.9485(13)
_cell_measurement_temperature 100
_cell_volume 8703.9(9)
_computing_structure_refinement 'SHELXL-97 (Sheldrick, 1997)'
_computing_structure_solution 'SHELXS-97 (Sheldrick, 1990)'
_diffrn_ambient_temperature 100
_diffrn_measured_fraction_theta_full 0.950
_diffrn_measured_fraction_theta_max 0.950
_diffrn_measurement_device_type 'Bruker AXS Smart1000'
_diffrn_measurement_method 'O-Scan '
_diffrn_radiation_monochromator graphite
_diffrn_radiation_source 'fine-focus sealed tube'
_diffrn_radiation_type MoK\a
_diffrn_radiation_wavelength 0.71073
_diffrn_reflns_av_R_equivalents 0.1374
_diffrn_reflns_av_sigmaI/netI 0.1351
_diffrn_reflns_limit_h_max 19
_diffrn_reflns_limit_h_min -19
_diffrn_reflns_limit_k_max 47
_diffrn_reflns_limit_k_min -47
_diffrn_reflns_limit_l_max 32
_diffrn_reflns_limit_l_min -32
_diffrn_reflns_number 216499
_diffrn_reflns_theta_full 32.20
_diffrn_reflns_theta_max 32.20
_diffrn_reflns_theta_min 1.74
_exptl_absorpt_coefficient_mu 0.621
_exptl_absorpt_correction_type none
_exptl_crystal_colour purple
_exptl_crystal_density_diffrn 1.355
_exptl_crystal_density_method 'not measured'
_exptl_crystal_description plate
_exptl_crystal_F_000 3684
_exptl_crystal_size_max 0.20
_exptl_crystal_size_mid 0.20
_exptl_crystal_size_min 0.05
_refine_diff_density_max 0.902
_refine_diff_density_min -1.538
_refine_diff_density_rms 0.156
_refine_ls_extinction_method none
_refine_ls_goodness_of_fit_ref 1.078
_refine_ls_hydrogen_treatment constr
_refine_ls_matrix_type full
_refine_ls_number_parameters 678
_refine_ls_number_reflns 14625
_refine_ls_number_restraints 0
_refine_ls_restrained_S_all 1.078
_refine_ls_R_factor_all 0.2113
_refine_ls_R_factor_gt 0.0959
_refine_ls_shift/su_max 0.001
_refine_ls_shift/su_mean 0.000
_refine_ls_structure_factor_coef Fsqd
_refine_ls_weighting_details 'calc w=1/[\s^2^(Fo^2^)+(0.1731P)^2^+27.9828P] where P=(Fo^2^+2Fc^2^)/3'
_refine_ls_weighting_scheme calc
_refine_ls_wR_factor_gt 0.2344
_refine_ls_wR_factor_ref 0.3360
_reflns_number_gt 7230
_reflns_number_total 14625
_reflns_threshold_expression >2sigma(I)
_cod_data_source_file b713779f.txt
_cod_data_source_block ar221
_cod_original_sg_symbol_H-M I2/a
_cod_original_formula_sum 'C52 H39.50 N5 O5.50 Zn'
_cod_database_code 7003194

loop_
_symmetry_equiv_pos_as_xyz
'x, y, z'
'-x+1/2, y, -z'
'x+1/2, y+1/2, z+1/2'
'-x+1, y+1/2, -z+1/2'
'-x, -y, -z'
'x-1/2, -y, z'
'-x+1/2, -y+1/2, -z+1/2'
'x, -y+1/2, z+1/2'

loop_
_atom_site_label
_atom_site_type_symbol
_atom_site_fract_x
_atom_site_fract_y
_atom_site_fract_z
_atom_site_U_iso_or_equiv
_atom_site_adp_type
_atom_site_occupancy
_atom_site_symmetry_multiplicity
_atom_site_calc_flag
_atom_site_refinement_flags
_atom_site_disorder_assembly
_atom_site_disorder_group
Zn1 Zn 0.62198(4) 0.122075(15) 0.31107(3) 0.02252(17) Uani 1 1 d . . .
O1 O -0.0005(5) 0.0515(2) -0.0112(2) 0.0786(18) Uani 1 1 d . . .
O2 O -0.0804(4) 0.0407(2) 0.0669(3) 0.0770(18) Uani 1 1 d . . .
O3 O 1.2527(4) 0.23688(18) 0.5915(2) 0.0619(14) Uani 1 1 d . . .
O4 O 1.1833(4) 0.2089(2) 0.6620(2) 0.0790(19) Uani 1 1 d . . .
O5 O 0.7031(3) 0.11190(11) 0.23649(18) 0.0344(8) Uani 1 1 d . C .
N1 N 0.4943(3) 0.15325(11) 0.25791(19) 0.0265(8) Uani 1 1 d . . .
N2 N 0.6852(3) 0.18003(11) 0.3426(2) 0.0253(8) Uani 1 1 d . . .
N3 N 0.7284(3) 0.09291(11) 0.38214(19) 0.0230(8) Uani 1 1 d . . .
N4 N 0.5364(3) 0.06640(11) 0.29811(18) 0.0227(8) Uani 1 1 d . . .
N5 N 1.1826(4) 0.21741(17) 0.6074(3) 0.0419(12) Uani 1 1 d . D .
C1 C 0.4108(4) 0.13394(16) 0.2194(2) 0.0299(10) Uani 1 1 d . . .
C2 C 0.3493(5) 0.16629(17) 0.1803(3) 0.0379(13) Uani 1 1 d . . .
H2 H 0.2869 0.1616 0.1496 0.047(4) Uiso 1 1 calc R . .
C3 C 0.3971(5) 0.20402(17) 0.1956(3) 0.0401(13) Uani 1 1 d . . .
H3 H 0.3755 0.2308 0.1773 0.047(4) Uiso 1 1 calc R . .
C4 C 0.4870(4) 0.19603(15) 0.2448(2) 0.0297(10) Uani 1 1 d . . .
C5 C 0.5550(4) 0.22737(14) 0.2761(2) 0.0282(10) Uani 1 1 d . . .
C6 C 0.6444(4) 0.21961(14) 0.3224(2) 0.0264(10) Uani 1 1 d . . .
C7 C 0.7064(4) 0.25209(14) 0.3596(3) 0.0322(11) Uani 1 1 d . . .
H7 H 0.6951 0.2819 0.3557 0.047(4) Uiso 1 1 calc R . .
C8 C 0.7836(4) 0.23245(14) 0.4010(3) 0.0316(11) Uani 1 1 d . . .
H8 H 0.8366 0.2457 0.4315 0.047(4) Uiso 1 1 calc R . .
C9 C 0.7695(4) 0.18718(14) 0.3898(2) 0.0264(10) Uani 1 1 d . . .
C10 C 0.8310(4) 0.15581(14) 0.4258(2) 0.0247(9) Uani 1 1 d . . .
C11 C 0.8108(3) 0.11210(13) 0.4220(2) 0.0218(9) Uani 1 1 d . . .
C12 C 0.8712(4) 0.07987(14) 0.4604(2) 0.0258(9) Uani 1 1 d . . .
H12 H 0.9327 0.0845 0.4918 0.047(4) Uiso 1 1 calc R . .
C13 C 0.8246(4) 0.04173(14) 0.4439(2) 0.0254(9) Uani 1 1 d . . .
H13 H 0.8469 0.0148 0.4615 0.047(4) Uiso 1 1 calc R . .
C14 C 0.7345(4) 0.05009(13) 0.3943(2) 0.0216(8) Uani 1 1 d . . .
C15 C 0.6627(4) 0.01899(13) 0.3659(2) 0.0217(8) Uani 1 1 d . . .
C16 C 0.5715(4) 0.02689(13) 0.3207(2) 0.0214(8) Uani 1 1 d . . .
C17 C 0.5016(4) -0.00558(14) 0.2891(2) 0.0261(9) Uani 1 1 d . . .
H17 H 0.5081 -0.0354 0.2959 0.047(4) Uiso 1 1 calc R . .
C18 C 0.4248(4) 0.01455(14) 0.2477(2) 0.0271(10) Uani 1 1 d . . .
H18 H 0.3672 0.0015 0.2201 0.047(4) Uiso 1 1 calc R . .
C19 C 0.4470(4) 0.05945(14) 0.2534(2) 0.0228(9) Uani 1 1 d . . .
C20 C 0.3862(4) 0.09077(15) 0.2170(2) 0.0250(9) Uani 1 1 d . . .
C21 C 0.2881(4) 0.07697(15) 0.1729(2) 0.0299(10) Uani 1 1 d . . .
C22 C 0.1988(4) 0.06585(19) 0.1943(2) 0.0366(12) Uani 1 1 d . . .
H22 H 0.2012 0.0655 0.2379 0.047(4) Uiso 1 1 calc R . .
C23 C 0.1046(5) 0.0550(2) 0.1535(3) 0.0457(14) Uani 1 1 d . . .
H23 H 0.0439 0.0469 0.1692 0.047(4) Uiso 1 1 calc R . .
C24 C 0.1008(4) 0.05602(19) 0.0904(3) 0.0404(14) Uani 1 1 d . . .
C25 C 0.1903(6) 0.0661(3) 0.0684(3) 0.0561(18) Uani 1 1 d . . .
H25 H 0.1882 0.0661 0.0249 0.047(4) Uiso 1 1 calc R . .
C26 C 0.2831(6) 0.0761(3) 0.1091(3) 0.0541(18) Uani 1 1 d . . .
H26 H 0.3447 0.0825 0.0933 0.047(4) Uiso 1 1 calc R . .
C27 C 0.9249(4) 0.17086(14) 0.4725(2) 0.0269(10) Uani 1 1 d . D .
C28 C 0.9299(4) 0.16384(15) 0.5360(3) 0.0310(10) Uani 1 1 d . . .
H28 H 0.8750 0.1483 0.5489 0.047(4) Uiso 1 1 calc R . .
C29 C 1.0127(4) 0.17910(16) 0.5797(3) 0.0331(11) Uani 1 1 d . D .
H29 H 1.0152 0.1745 0.6228 0.047(4) Uiso 1 1 calc R . .
C30 C 1.0926(4) 0.20136(16) 0.5601(3) 0.0316(11) Uani 1 1 d . . .
C31 C 1.0906(4) 0.20821(16) 0.4979(3) 0.0328(11) Uani 1 1 d . D .
H31 H 1.1466 0.2233 0.4852 0.047(4) Uiso 1 1 calc R . .
C32 C 1.0064(4) 0.19297(15) 0.4541(2) 0.0285(10) Uani 1 1 d . . .
H32 H 1.0043 0.1977 0.4111 0.047(4) Uiso 1 1 calc R D .
C33 C 0.5271(5) 0.27274(14) 0.2595(3) 0.0339(12) Uani 1 1 d . . .
C34 C 0.5878(4) 0.29779(16) 0.2291(3) 0.0356(12) Uani 1 1 d . B .
H34 H 0.6491 0.2860 0.2178 0.047(4) Uiso 1 1 calc R . .
C35 C 0.5617(4) 0.33996(15) 0.2144(3) 0.0338(11) Uani 1 1 d . . .
H35 H 0.6104 0.3577 0.1991 0.047(4) Uiso 1 1 calc R A 1
C46 C -0.1807(11) 0.0369(4) 0.0196(7) 0.049(3) Uiso 0.50 1 d P . 1
C36 C 0.4669(6) 0.3560(2) 0.2219(4) 0.0345(15) Uani 0.75 1 d P B 1
H36 H 0.4483 0.3845 0.2100 0.047(4) Uiso 0.75 1 calc PR B 1
C37 C 0.3982(6) 0.3311(2) 0.2467(4) 0.0343(15) Uani 0.75 1 d P B 1
H37 H 0.3320 0.3423 0.2517 0.047(4) Uiso 0.75 1 calc PR B 1
C38 C 0.4254(5) 0.28939(19) 0.2643(3) 0.0298(14) Uani 0.75 1 d P B 1
H38 H 0.3764 0.2718 0.2796 0.047(4) Uiso 0.75 1 calc PR B 1
C51 C 0.7329(15) 0.0688(5) 0.1524(7) 0.046(3) Uani 0.50 1 d P C 1
H51A H 0.7938 0.0538 0.1410 0.064(9) Uiso 0.50 1 calc PR C 1
H51B H 0.6665 0.0543 0.1324 0.064(9) Uiso 0.50 1 calc PR C 1
C52 C 0.7313(14) 0.1146(6) 0.1341(7) 0.053(4) Uani 0.50 1 d P C 1
H52A H 0.8040 0.1257 0.1366 0.064(9) Uiso 0.50 1 calc PR C 1
H52B H 0.6899 0.1189 0.0913 0.064(9) Uiso 0.50 1 calc PR C 1
C46X C 1.2724(17) 0.1972(7) 0.7085(10) 0.032(4) Uiso 0.25 1 d P D 2
H46A H 1.3361 0.1970 0.6906 0.06(4) Uiso 0.25 1 calc PR D 2
H46B H 1.2611 0.1687 0.7243 0.06(4) Uiso 0.25 1 calc PR D 2
H46C H 1.2813 0.2177 0.7428 0.06(4) Uiso 0.25 1 calc PR D 2
C36X C 0.5069(18) 0.3613(7) 0.2537(11) 0.032(4) Uiso 0.25 1 d P B 2
H36X H 0.4929 0.3909 0.2480 0.047(4) Uiso 0.25 1 calc PR B 2
C37X C 0.4729(15) 0.3399(5) 0.3007(10) 0.026(4) Uani 0.25 1 d P B 2
H37X H 0.4348 0.3545 0.3272 0.047(4) Uiso 0.25 1 calc PR B 2
C38X C 0.4951(16) 0.2964(6) 0.3089(8) 0.026(4) Uani 0.25 1 d P B 2
H38X H 0.4892 0.2827 0.3466 0.047(4) Uiso 0.25 1 calc PR B 2
C51X C 0.687(3) 0.0562(9) 0.1699(17) 0.059(9) Uani 0.25 1 d P C 2
H51C H 0.6256 0.0390 0.1766 0.064(9) Uiso 0.25 1 calc PR C 2
H51D H 0.7312 0.0386 0.1478 0.064(9) Uiso 0.25 1 calc PR C 2
C52X C 0.650(3) 0.0969(9) 0.1335(13) 0.068(10) Uani 0.25 1 d P C 2
H52C H 0.5724 0.0962 0.1177 0.064(9) Uiso 0.25 1 calc PR C 2
H52D H 0.6853 0.0998 0.0977 0.064(9) Uiso 0.25 1 calc PR C 2
C46Y C -0.064(4) 0.0571(17) -0.067(2) 0.110(15) Uiso 0.25 1 d P E 3
H46D H -0.1240 0.0375 -0.0710 0.06(4) Uiso 0.25 1 calc PR E 3
H46E H -0.0242 0.0515 -0.0995 0.06(4) Uiso 0.25 1 calc PR E 3
H46F H -0.0899 0.0865 -0.0701 0.06(4) Uiso 0.25 1 calc PR E 3
C51Y C 0.804(3) 0.0784(9) 0.1735(15) 0.057(8) Uani 0.25 1 d P C 3
H51E H 0.8817 0.0770 0.1901 0.064(9) Uiso 0.25 1 calc PR C 3
H51F H 0.7852 0.0570 0.1401 0.064(9) Uiso 0.25 1 calc PR C 3
C52Y C 0.772(2) 0.1224(9) 0.1494(13) 0.035(6) Uiso 0.25 1 d P C 3
H52E H 0.7501 0.1220 0.1035 0.064(9) Uiso 0.25 1 calc PR C 3
H52F H 0.8323 0.1425 0.1610 0.064(9) Uiso 0.25 1 calc PR C 3
C39 C 0.6864(4) -0.02635(13) 0.3843(2) 0.0226(9) Uani 1 1 d . . .
C40 C 0.6186(4) -0.04900(14) 0.4138(2) 0.0277(10) Uani 1 1 d . . .
H40 H 0.5580 -0.0354 0.4234 0.047(4) Uiso 1 1 calc R . .
C41 C 0.6388(4) -0.09167(14) 0.4295(3) 0.0323(11) Uani 1 1 d . . .
H41 H 0.5924 -0.1070 0.4500 0.047(4) Uiso 1 1 calc R . .
C42 C 0.7269(4) -0.11160(15) 0.4150(3) 0.0336(11) Uani 1 1 d . . .
H42 H 0.7403 -0.1407 0.4252 0.047(4) Uiso 1 1 calc R . .
C43 C 0.7949(4) -0.08914(16) 0.3858(3) 0.0333(11) Uani 1 1 d . . .
H43 H 0.8554 -0.1028 0.3761 0.047(4) Uiso 1 1 calc R . .
C44 C 0.7749(4) -0.04663(14) 0.3707(2) 0.0272(10) Uani 1 1 d . . .
H44 H 0.8221 -0.0312 0.3508 0.047(4) Uiso 1 1 calc R . .
C45 C 0.0006(5) 0.0485(2) 0.0443(3) 0.0512(17) Uani 1 1 d . . .
C50 C 0.7439(6) 0.07083(18) 0.2246(3) 0.0440(14) Uani 1 1 d . . .
H50A H 0.7024 0.0479 0.2392 0.064(9) Uiso 1 1 calc R C 1
H50B H 0.8191 0.0680 0.2458 0.064(9) Uiso 1 1 calc R C 1
C53 C 0.6804(6) 0.1352(2) 0.1796(3) 0.0463(15) Uani 1 1 d . . .
H53A H 0.7067 0.1647 0.1868 0.064(9) Uiso 1 1 calc R C 1
H53B H 0.6028 0.1363 0.1638 0.064(9) Uiso 1 1 calc R C 1
O6 O 0.9164(9) 0.3194(4) 0.4671(5) 0.064(3) Uani 0.50 1 d P . .
C63 C 1.0151(12) 0.3254(5) 0.4612(6) 0.055(4) Uani 0.50 1 d P G .
H63A H 1.0243 0.3532 0.4416 0.064(9) Uiso 0.50 1 calc PR F 1
H63B H 1.0399 0.3023 0.4370 0.064(9) Uiso 0.50 1 calc PR F 1
C60 C 0.906(2) 0.3290(7) 0.5268(9) 0.045(5) Uani 0.30 1 d P G 1
H60A H 0.8465 0.3127 0.5374 0.064(9) Uiso 0.30 1 calc PR G 1
H60B H 0.8905 0.3597 0.5299 0.064(9) Uiso 0.30 1 calc PR G 1
C61 C 1.000(3) 0.3189(9) 0.5684(10) 0.057(7) Uani 0.30 1 d P G 1
H61A H 1.0125 0.3384 0.6046 0.064(9) Uiso 0.30 1 calc PR G 1
H61B H 0.9989 0.2892 0.5833 0.064(9) Uiso 0.30 1 calc PR G 1
C62 C 1.0737(19) 0.3243(5) 0.5325(13) 0.030(5) Uani 0.30 1 d P G 1
H62A H 1.1254 0.3006 0.5396 0.064(9) Uiso 0.30 1 calc PR G 1
H62B H 1.1126 0.3513 0.5437 0.064(9) Uiso 0.30 1 calc PR G 1
C60X C 0.952(4) 0.3080(9) 0.5344(18) 0.058(12) Uani 0.20 1 d P G 2
H60C H 0.9357 0.2777 0.5403 0.064(9) Uiso 0.20 1 calc PR G 2
H60D H 0.9117 0.3252 0.5595 0.064(9) Uiso 0.20 1 calc PR G 2
C61X C 1.073(4) 0.3157(17) 0.5582(18) 0.054(13) Uani 0.20 1 d P G 2
H61C H 1.0844 0.3396 0.5883 0.064(9) Uiso 0.20 1 calc PR G 2
H61D H 1.1067 0.2899 0.5795 0.064(9) Uiso 0.20 1 calc PR G 2
C62X C 1.111(3) 0.3238(10) 0.5148(16) 0.036(8) Uiso 0.20 1 d P G 2
H62C H 1.1618 0.3014 0.5080 0.064(9) Uiso 0.20 1 calc PR G 2
H62D H 1.1485 0.3516 0.5203 0.064(9) Uiso 0.20 1 calc PR G 2

loop_
_atom_site_aniso_label
_atom_site_aniso_U_11
_atom_site_aniso_U_22
_atom_site_aniso_U_33
_atom_site_aniso_U_23
_atom_site_aniso_U_13
_atom_site_aniso_U_12
Zn1 0.0267(3) 0.0134(2) 0.0262(3) 0.00189(19) 0.0022(2) 0.00047(19)
O1 0.092(4) 0.079(4) 0.045(3) -0.016(3) -0.033(3) 0.015(3)
O2 0.034(3) 0.124(5) 0.064(3) -0.034(3) -0.012(2) 0.002(3)
O3 0.039(2) 0.086(4) 0.061(3) -0.034(3) 0.010(2) -0.034(2)
O4 0.039(3) 0.158(6) 0.034(3) -0.007(3) -0.006(2) 0.005(3)
O5 0.047(2) 0.0237(16) 0.035(2) 0.0059(14) 0.0155(17) 0.0083(15)
N1 0.033(2) 0.0153(16) 0.028(2) 0.0013(14) -0.0010(17) 0.0030(15)
N2 0.029(2) 0.0139(16) 0.032(2) 0.0018(15) 0.0048(17) -0.0018(14)
N3 0.0243(19) 0.0150(15) 0.029(2) 0.0001(14) 0.0023(15) -0.0033(13)
N4 0.0260(19) 0.0136(15) 0.027(2) 0.0008(14) 0.0024(15) 0.0003(13)
N5 0.026(2) 0.049(3) 0.048(3) -0.014(2) 0.001(2) 0.003(2)
C1 0.034(3) 0.023(2) 0.031(3) 0.0028(18) 0.001(2) 0.0084(19)
C2 0.045(3) 0.031(3) 0.030(3) 0.012(2) -0.009(2) 0.012(2)
C3 0.053(4) 0.028(2) 0.034(3) 0.009(2) -0.002(3) 0.012(2)
C4 0.038(3) 0.020(2) 0.029(2) 0.0029(18) 0.003(2) 0.0041(19)
C5 0.042(3) 0.0131(18) 0.031(2) 0.0063(17) 0.011(2) 0.0039(17)
C6 0.031(2) 0.0148(18) 0.035(3) 0.0022(17) 0.009(2) -0.0011(16)
C7 0.041(3) 0.0140(19) 0.041(3) -0.0008(18) 0.008(2) -0.0017(18)
C8 0.032(3) 0.0169(19) 0.045(3) -0.0047(19) 0.007(2) -0.0036(18)
C9 0.027(2) 0.0165(18) 0.036(3) 0.0006(17) 0.006(2) -0.0039(16)
C10 0.026(2) 0.0175(19) 0.030(2) -0.0023(17) 0.0031(18) -0.0040(16)
C11 0.021(2) 0.0175(18) 0.026(2) -0.0011(16) 0.0008(17) -0.0028(15)
C12 0.022(2) 0.023(2) 0.030(2) 0.0008(18) -0.0016(18) -0.0008(16)
C13 0.023(2) 0.0181(19) 0.032(2) 0.0009(17) -0.0005(19) 0.0010(16)
C14 0.026(2) 0.0131(17) 0.025(2) 0.0005(15) 0.0039(17) 0.0009(15)
C15 0.023(2) 0.0144(17) 0.027(2) 0.0008(15) 0.0015(17) 0.0001(15)
C16 0.023(2) 0.0147(17) 0.025(2) 0.0022(15) 0.0015(17) 0.0018(15)
C17 0.029(2) 0.0157(18) 0.032(2) -0.0029(17) 0.0006(19) -0.0007(16)
C18 0.027(2) 0.020(2) 0.031(2) -0.0022(18) -0.0016(19) 0.0016(17)
C19 0.023(2) 0.0187(18) 0.025(2) -0.0005(16) 0.0015(17) 0.0020(16)
C20 0.027(2) 0.024(2) 0.022(2) -0.0017(17) 0.0019(18) 0.0002(17)
C21 0.030(3) 0.026(2) 0.029(2) -0.0003(19) -0.004(2) 0.0049(19)
C22 0.032(3) 0.050(3) 0.024(2) 0.000(2) -0.002(2) 0.000(2)
C23 0.037(3) 0.061(4) 0.035(3) -0.001(3) -0.004(2) 0.001(3)
C24 0.032(3) 0.042(3) 0.038(3) -0.010(2) -0.013(2) 0.011(2)
C25 0.056(4) 0.085(5) 0.024(3) -0.008(3) 0.002(3) -0.006(4)
C26 0.048(4) 0.084(5) 0.029(3) -0.007(3) 0.006(3) -0.010(3)
C27 0.025(2) 0.020(2) 0.034(3) -0.0029(18) 0.0028(19) -0.0045(17)
C28 0.031(3) 0.024(2) 0.039(3) -0.001(2) 0.009(2) -0.0015(18)
C29 0.032(3) 0.029(2) 0.036(3) -0.003(2) 0.002(2) 0.005(2)
C30 0.027(2) 0.029(2) 0.036(3) -0.005(2) 0.000(2) 0.0017(19)
C31 0.029(3) 0.025(2) 0.044(3) -0.007(2) 0.007(2) -0.0019(19)
C32 0.027(2) 0.026(2) 0.032(3) -0.0050(19) 0.004(2) -0.0039(18)
C33 0.046(3) 0.0141(19) 0.044(3) 0.0076(19) 0.017(3) 0.0074(19)
C34 0.034(3) 0.024(2) 0.054(3) 0.010(2) 0.023(3) 0.0071(19)
C35 0.038(3) 0.020(2) 0.044(3) 0.007(2) 0.012(2) -0.0002(19)
C36 0.044(4) 0.018(3) 0.040(4) 0.011(3) 0.004(3) 0.006(3)
C37 0.028(3) 0.024(3) 0.049(4) 0.004(3) 0.000(3) 0.007(2)
C38 0.026(3) 0.020(3) 0.043(4) 0.004(3) 0.006(3) 0.000(2)
C51 0.061(11) 0.047(8) 0.034(7) -0.005(6) 0.019(7) 0.009(7)
C52 0.048(9) 0.082(12) 0.031(7) 0.011(7) 0.011(7) 0.012(9)
C37X 0.026(9) 0.016(7) 0.040(11) -0.002(7) 0.014(8) -0.002(6)
C38X 0.035(10) 0.026(8) 0.016(8) 0.011(7) 0.005(7) -0.002(7)
C51X 0.07(2) 0.032(13) 0.06(2) -0.005(13) -0.026(17) 0.008(13)
C52X 0.10(3) 0.046(15) 0.035(14) 0.000(11) -0.028(16) 0.007(16)
C51Y 0.10(3) 0.038(14) 0.045(16) 0.018(12) 0.036(18) 0.018(16)
C39 0.027(2) 0.0118(16) 0.026(2) 0.0016(15) -0.0008(18) -0.0002(15)
C40 0.029(2) 0.0174(19) 0.036(3) 0.0042(18) 0.006(2) 0.0010(17)
C41 0.036(3) 0.018(2) 0.043(3) 0.005(2) 0.011(2) -0.0025(18)
C42 0.043(3) 0.0146(19) 0.041(3) 0.0057(19) 0.004(2) 0.0054(18)
C43 0.039(3) 0.024(2) 0.036(3) 0.001(2) 0.004(2) 0.009(2)
C44 0.031(2) 0.0180(19) 0.031(2) 0.0014(17) 0.004(2) 0.0036(17)
C45 0.040(3) 0.056(4) 0.047(4) -0.016(3) -0.016(3) 0.015(3)
C50 0.061(4) 0.028(3) 0.048(3) 0.007(2) 0.022(3) 0.016(3)
C53 0.066(4) 0.037(3) 0.039(3) 0.018(3) 0.018(3) 0.009(3)
O6 0.072(7) 0.070(7) 0.050(6) -0.006(5) 0.011(5) -0.027(6)
C63 0.071(10) 0.047(7) 0.046(7) 0.028(6) 0.007(7) 0.001(6)
C60 0.070(15) 0.034(10) 0.034(10) 0.009(8) 0.017(10) 0.000(10)
C61 0.10(2) 0.057(14) 0.015(9) 0.014(10) 0.021(12) 0.016(14)
C62 0.033(11) 0.007(6) 0.050(15) 0.001(8) 0.010(12) 0.001(6)
C60X 0.13(4) 0.014(12) 0.04(2) -0.006(12) 0.05(2) 0.019(17)
C61X 0.04(2) 0.09(4) 0.025(18) -0.019(19) 0.010(18) -0.04(2)

loop_
_atom_type_symbol
_atom_type_description
_atom_type_scat_dispersion_real
_atom_type_scat_dispersion_imag
_atom_type_scat_source
C C 0.0033 0.0016 'International Tables Vol C Tables 4.2.6.8 and 6.1.1.4'
H H 0.0000 0.0000 'International Tables Vol C Tables 4.2.6.8 and 6.1.1.4'
N N 0.0061 0.0033 'International Tables Vol C Tables 4.2.6.8 and 6.1.1.4'
O O 0.0106 0.0060 'International Tables Vol C Tables 4.2.6.8 and 6.1.1.4'
Zn Zn 0.2839 1.4301 'International Tables Vol C Tables 4.2.6.8 and 6.1.1.4'

loop_
_geom_angle_atom_site_label_1
_geom_angle_atom_site_label_2
_geom_angle_atom_site_label_3
_geom_angle
_geom_angle_site_symmetry_1
_geom_angle_site_symmetry_3
_geom_angle_publ_flag
N2 Zn1 N4 164.64(16) . . ?
N2 Zn1 N1 89.20(15) . . ?
N4 Zn1 N1 88.95(15) . . ?
N2 Zn1 N3 88.94(15) . . ?
N4 Zn1 N3 89.00(15) . . ?
N1 Zn1 N3 165.37(17) . . ?
N2 Zn1 O5 99.71(16) . . ?
N4 Zn1 O5 95.65(15) . . ?
N1 Zn1 O5 95.50(16) . . ?
N3 Zn1 O5 99.12(15) . . ?
C45 O1 C46Y 143(2) . . ?
C45 O2 C46 114.3(7) . . ?
N5 O4 C46X 127.1(10) . . ?
C53 O5 C50 108.6(4) . . ?
C53 O5 Zn1 123.3(3) . . ?
C50 O5 Zn1 121.8(3) . . ?
C1 N1 C4 107.0(4) . . ?
C1 N1 Zn1 125.2(3) . . ?
C4 N1 Zn1 126.6(3) . . ?
C9 N2 C6 106.7(4) . . ?
C9 N2 Zn1 127.1(3) . . ?
C6 N2 Zn1 126.0(3) . . ?
C14 N3 C11 107.5(4) . . ?
C14 N3 Zn1 125.7(3) . . ?
C11 N3 Zn1 126.5(3) . . ?
C19 N4 C16 106.3(4) . . ?
C19 N4 Zn1 125.7(3) . . ?
C16 N4 Zn1 126.0(3) . . ?
O3 N5 O4 122.6(5) . . ?
O3 N5 C30 120.0(5) . . ?
O4 N5 C30 117.4(5) . . ?
N1 C1 C20 126.9(4) . . ?
N1 C1 C2 108.7(4) . . ?
C20 C1 C2 124.5(5) . . ?
C3 C2 C1 107.5(5) . . ?
C3 C2 H2 126.2 . . ?
C1 C2 H2 126.2 . . ?
C2 C3 C4 107.0(4) . . ?
C2 C3 H3 126.5 . . ?
C4 C3 H3 126.5 . . ?
N1 C4 C5 125.1(5) . . ?
N1 C4 C3 109.8(4) . . ?
C5 C4 C3 125.0(4) . . ?
C6 C5 C4 125.2(4) . . ?
C6 C5 C33 117.7(4) . . ?
C4 C5 C33 117.1(5) . . ?
N2 C6 C5 126.4(4) . . ?
N2 C6 C7 108.8(4) . . ?
C5 C6 C7 124.7(4) . . ?
C8 C7 C6 107.7(4) . . ?
C8 C7 H7 126.1 . . ?
C6 C7 H7 126.1 . . ?
C7 C8 C9 106.5(4) . . ?
C7 C8 H8 126.7 . . ?
C9 C8 H8 126.7 . . ?
N2 C9 C10 125.8(4) . . ?
N2 C9 C8 110.2(4) . . ?
C10 C9 C8 123.9(5) . . ?
C11 C10 C9 125.5(4) . . ?
C11 C10 C27 117.8(4) . . ?
C9 C10 C27 116.7(4) . . ?
N3 C11 C10 125.5(4) . . ?
N3 C11 C12 108.7(4) . . ?
C10 C11 C12 125.8(4) . . ?
C13 C12 C11 107.9(4) . . ?
C13 C12 H12 126.0 . . ?
C11 C12 H12 126.0 . . ?
C12 C13 C14 106.5(4) . . ?
C12 C13 H13 126.7 . . ?
C14 C13 H13 126.7 . . ?
N3 C14 C15 126.2(4) . . ?
N3 C14 C13 109.3(4) . . ?
C15 C14 C13 124.4(4) . . ?
C16 C15 C14 125.2(4) . . ?
C16 C15 C39 117.2(4) . . ?
C14 C15 C39 117.6(4) . . ?
N4 C16 C15 125.7(4) . . ?
N4 C16 C17 109.6(4) . . ?
C15 C16 C17 124.7(4) . . ?
C18 C17 C16 107.0(4) . . ?
C18 C17 H17 126.5 . . ?
C16 C17 H17 126.5 . . ?
C17 C18 C19 107.0(4) . . ?
C17 C18 H18 126.5 . . ?
C19 C18 H18 126.5 . . ?
N4 C19 C20 125.9(4) . . ?
N4 C19 C18 110.0(4) . . ?
C20 C19 C18 124.0(4) . . ?
C1 C20 C19 124.5(4) . . ?
C1 C20 C21 117.6(4) . . ?
C19 C20 C21 117.9(4) . . ?
C22 C21 C26 118.0(5) . . ?
C22 C21 C20 120.6(5) . . ?
C26 C21 C20 121.4(5) . . ?
C21 C22 C23 121.4(5) . . ?
C21 C22 H22 119.3 . . ?
C23 C22 H22 119.3 . . ?
C24 C23 C22 119.2(6) . . ?
C24 C23 H23 120.4 . . ?
C22 C23 H23 120.4 . . ?
C25 C24 C23 119.8(5) . . ?
C25 C24 C45 118.3(6) . . ?
C23 C24 C45 121.9(6) . . ?
C24 C25 C26 120.4(6) . . ?
C24 C25 H25 119.8 . . ?
C26 C25 H25 119.8 . . ?
C25 C26 C21 121.1(6) . . ?
C25 C26 H26 119.5 . . ?
C21 C26 H26 119.5 . . ?
C32 C27 C28 119.0(4) . . ?
C32 C27 C10 121.0(5) . . ?
C28 C27 C10 120.0(4) . . ?
C29 C28 C27 121.0(5) . . ?
C29 C28 H28 119.5 . . ?
C27 C28 H28 119.5 . . ?
C28 C29 C30 118.9(5) . . ?
C28 C29 H29 120.6 . . ?
C30 C29 H29 120.6 . . ?
C31 C30 C29 121.4(5) . . ?
C31 C30 N5 119.8(5) . . ?
C29 C30 N5 118.8(5) . . ?
C30 C31 C32 119.4(5) . . ?
C30 C31 H31 120.3 . . ?
C32 C31 H31 120.3 . . ?
C31 C32 C27 120.4(5) . . ?
C31 C32 H32 119.8 . . ?
C27 C32 H32 119.8 . . ?
C34 C33 C38 116.4(5) . . ?
C34 C33 C38X 110.3(8) . . ?
C38 C33 C38X 49.7(8) . . ?
C34 C33 C5 122.1(5) . . ?
C38 C33 C5 120.5(5) . . ?
C38X C33 C5 113.6(8) . . ?
C33 C34 C35 121.6(5) . . ?
C33 C34 H34 119.2 . . ?
C35 C34 H34 119.2 . . ?
C36 C35 C34 120.5(5) . . ?
C36 C35 C36X 33.6(9) . . ?
C34 C35 C36X 116.5(10) . . ?
C36 C35 H35 119.8 . . ?
C34 C35 H35 119.8 . . ?
C36X C35 H35 112.9 . . ?
O2 C46 C46 163.9(14) . 2_455 ?
C35 C36 C37 120.0(6) . . ?
C35 C36 H36 120.0 . . ?
C37 C36 H36 120.0 . . ?
C36 C37 C38 120.1(6) . . ?
C36 C37 H37 120.0 . . ?
C38 C37 H37 120.0 . . ?
C37 C38 C33 120.4(6) . . ?
C37 C38 H38 119.8 . . ?
C33 C38 H38 119.8 . . ?
C52 C51 C50 103.1(11) . . ?
C52 C51 H51A 111.1 . . ?
C50 C51 H51A 111.1 . . ?
C52 C51 H51B 111.1 . . ?
C50 C51 H51B 111.1 . . ?
H51A C51 H51B 109.1 . . ?
C53 C52 C51 103.2(11) . . ?
C53 C52 H52A 111.1 . . ?
C51 C52 H52A 111.1 . . ?
C53 C52 H52B 111.1 . . ?
C51 C52 H52B 111.1 . . ?
H52A C52 H52B 109.1 . . ?
O4 C46X H46A 109.5 . . ?
O4 C46X H46B 109.5 . . ?
H46A C46X H46B 109.5 . . ?
O4 C46X H46C 109.5 . . ?
H46A C46X H46C 109.5 . . ?
H46B C46X H46C 109.5 . . ?
C37X C36X C35 120.5(18) . . ?
C37X C36X H36X 119.8 . . ?
C35 C36X H36X 119.8 . . ?
C36X C37X C38X 119.0(18) . . ?
C36X C37X H37X 120.5 . . ?
C38X C37X H37X 120.5 . . ?
C37X C38X C33 119.3(14) . . ?
C37X C38X H38X 120.4 . . ?
C33 C38X H38X 120.4 . . ?
C50 C51X C52X 103(2) . . ?
C50 C51X H51C 111.1 . . ?
C52X C51X H51C 111.1 . . ?
C50 C51X H51D 111.1 . . ?
C52X C51X H51D 111.1 . . ?
H51C C51X H51D 109.1 . . ?
C51X C52X C53 107.1(19) . . ?
C51X C52X H52C 110.3 . . ?
C53 C52X H52C 110.3 . . ?
C51X C52X H52D 110.3 . . ?
C53 C52X H52D 110.3 . . ?
H52C C52X H52D 108.5 . . ?
O1 C46Y H46D 109.5 . . ?
O1 C46Y H46E 109.5 . . ?
O1 C46Y H46F 109.5 . . ?
C52Y C51Y C50 105(2) . . ?
C52Y C51Y H51E 110.7 . . ?
C50 C51Y H51E 110.7 . . ?
C52Y C51Y H51F 110.7 . . ?
C50 C51Y H51F 110.7 . . ?
H51E C51Y H51F 108.8 . . ?
C51Y C52Y C53 106(2) . . ?
C51Y C52Y H52E 110.6 . . ?
C53 C52Y H52E 110.6 . . ?
C51Y C52Y H52F 110.6 . . ?
C53 C52Y H52F 110.6 . . ?
H52E C52Y H52F 108.7 . . ?
C40 C39 C44 119.2(4) . . ?
C40 C39 C15 120.2(4) . . ?
C44 C39 C15 120.6(4) . . ?
C39 C40 C41 120.4(5) . . ?
C39 C40 H40 119.8 . . ?
C41 C40 H40 119.8 . . ?
C42 C41 C40 119.8(5) . . ?
C42 C41 H41 120.1 . . ?
C40 C41 H41 120.1 . . ?
C43 C42 C41 120.1(4) . . ?
C43 C42 H42 120.0 . . ?
C41 C42 H42 120.0 . . ?
C42 C43 C44 119.9(5) . . ?
C42 C43 H43 120.1 . . ?
C44 C43 H43 120.1 . . ?
C43 C44 C39 120.7(5) . . ?
C43 C44 H44 119.7 . . ?
C39 C44 H44 119.7 . . ?
O1 C45 O2 124.2(6) . . ?
O1 C45 C24 119.9(7) . . ?
O2 C45 C24 115.9(6) . . ?
C51X C50 O5 108.3(13) . . ?
C51X C50 C51Y 70(2) . . ?
O5 C50 C51Y 104.8(11) . . ?
C51X C50 C51 33.6(17) . . ?
O5 C50 C51 105.1(7) . . ?
C51Y C50 C51 37.6(15) . . ?
C51X C50 H50A 78.8 . . ?
O5 C50 H50A 110.7 . . ?
C51Y C50 H50A 138.7 . . ?
C51 C50 H50A 110.7 . . ?
C51X C50 H50B 133.7 . . ?
O5 C50 H50B 110.7 . . ?
C51Y C50 H50B 76.2 . . ?
C51 C50 H50B 110.7 . . ?
H50A C50 H50B 108.8 . . ?
O5 C53 C52 109.4(7) . . ?
O5 C53 C52Y 101.8(11) . . ?
C52 C53 C52Y 23.8(10) . . ?
O5 C53 C52X 98.7(11) . . ?
C52 C53 C52X 46.0(17) . . ?
C52Y C53 C52X 68.4(19) . . ?
O5 C53 H53A 109.8 . . ?
C52 C53 H53A 109.8 . . ?
C52Y C53 H53A 92.6 . . ?
C52X C53 H53A 148.7 . . ?
O5 C53 H53B 109.8 . . ?
C52 C53 H53B 109.8 . . ?
C52Y C53 H53B 132.5 . . ?
C52X C53 H53B 72.4 . . ?
H53A C53 H53B 108.2 . . ?
C63 O6 C60 110.1(14) . . ?
C63 O6 C60X 91(2) . . ?
C60 O6 C60X 35.3(14) . . ?
O6 C63 C62X 124.6(17) . . ?
O6 C63 C62 100.1(14) . . ?
C62X C63 C62 25.0(12) . . ?
O6 C63 C60X 47.9(16) . . ?
C62X C63 C60X 77(2) . . ?
C62 C63 C60X 53.1(17) . . ?
O6 C63 H63A 111.8 . . ?
C62X C63 H63A 102.4 . . ?
C62 C63 H63A 111.8 . . ?
C60X C63 H63A 133.4 . . ?
O6 C63 H63B 111.8 . . ?
C62X C63 H63B 95.2 . . ?
C62 C63 H63B 111.8 . . ?
C60X C63 H63B 117.0 . . ?
H63A C63 H63B 109.5 . . ?
O6 C60 C61 110(2) . . ?
O6 C60 H60A 109.7 . . ?
C61 C60 H60A 109.7 . . ?
O6 C60 H60B 109.7 . . ?
C61 C60 H60B 109.7 . . ?
H60A C60 H60B 108.2 . . ?
C62 C61 C60 101.9(18) . . ?
C62 C61 H61A 111.4 . . ?
C60 C61 H61A 111.4 . . ?
C62 C61 H61B 111.4 . . ?
C60 C61 H61B 111.4 . . ?
H61A C61 H61B 109.3 . . ?
C61 C62 C63 109(2) . . ?
C61 C62 H62A 109.9 . . ?
C63 C62 H62A 109.9 . . ?
C61 C62 H62B 109.9 . . ?
C63 C62 H62B 109.9 . . ?
H62A C62 H62B 108.3 . . ?
O6 C60X C61X 112(3) . . ?
O6 C60X C63 40.8(10) . . ?
C61X C60X C63 72(2) . . ?
O6 C60X H60C 109.2 . . ?
C61X C60X H60C 109.2 . . ?
C63 C60X H60C 119.6 . . ?
O6 C60X H60D 109.2 . . ?
C61X C60X H60D 109.2 . . ?
C63 C60X H60D 129.5 . . ?
H60C C60X H60D 107.9 . . ?
C62X C61X C60X 108(4) . . ?
C62X C61X H61C 110.0 . . ?
C60X C61X H61C 110.0 . . ?
C62X C61X H61D 110.0 . . ?
C60X C61X H61D 110.0 . . ?
H61C C61X H61D 108.4 . . ?
C61X C62X C63 103(3) . . ?
C61X C62X H62C 111.2 . . ?
C63 C62X H62C 111.2 . . ?
C61X C62X H62D 111.2 . . ?
C63 C62X H62D 111.2 . . ?
H62C C62X H62D 109.1 . . ?

loop_
_geom_bond_atom_site_label_1
_geom_bond_atom_site_label_2
_geom_bond_distance
_geom_bond_site_symmetry_2
_geom_bond_publ_flag
Zn1 N2 2.057(4) . ?
Zn1 N4 2.057(4) . ?
Zn1 N1 2.062(4) . ?
Zn1 N3 2.071(4) . ?
Zn1 O5 2.137(4) . ?
O1 C45 1.221(9) . ?
O1 C46Y 1.33(5) . ?
O2 C45 1.266(9) . ?
O2 C46 1.488(14) . ?
O3 N5 1.200(7) . ?
O4 N5 1.227(7) . ?
O4 C46X 1.42(2) . ?
O5 C53 1.426(7) . ?
O5 C50 1.438(6) . ?
N1 C1 1.368(6) . ?
N1 C4 1.374(6) . ?
N2 C9 1.360(6) . ?
N2 C6 1.388(6) . ?
N3 C14 1.371(5) . ?
N3 C11 1.371(6) . ?
N4 C19 1.370(6) . ?
N4 C16 1.380(5) . ?
N5 C30 1.478(7) . ?
C1 C20 1.392(7) . ?
C1 C2 1.457(7) . ?
C2 C3 1.347(8) . ?
C2 H2 0.9500 . ?
C3 C4 1.436(7) . ?
C3 H3 0.9500 . ?
C4 C5 1.402(7) . ?
C5 C6 1.395(7) . ?
C5 C33 1.497(6) . ?
C6 C7 1.443(7) . ?
C7 C8 1.353(7) . ?
C7 H7 0.9500 . ?
C8 C9 1.449(6) . ?
C8 H8 0.9500 . ?
C9 C10 1.403(7) . ?
C10 C11 1.397(6) . ?
C10 C27 1.496(7) . ?
C11 C12 1.441(6) . ?
C12 C13 1.356(6) . ?
C12 H12 0.9500 . ?
C13 C14 1.447(6) . ?
C13 H13 0.9500 . ?
C14 C15 1.402(6) . ?
C15 C16 1.397(6) . ?
C15 C39 1.496(6) . ?
C16 C17 1.443(6) . ?
C17 C18 1.358(7) . ?
C17 H17 0.9500 . ?
C18 C19 1.440(6) . ?
C18 H18 0.9500 . ?
C19 C20 1.403(6) . ?
C20 C21 1.493(7) . ?
C21 C22 1.373(8) . ?
C21 C26 1.389(8) . ?
C22 C23 1.398(8) . ?
C22 H22 0.9500 . ?
C23 C24 1.378(9) . ?
C23 H23 0.9500 . ?
C24 C25 1.374(10) . ?
C24 C45 1.488(8) . ?
C25 C26 1.375(9) . ?
C25 H25 0.9500 . ?
C26 H26 0.9500 . ?
C27 C32 1.385(7) . ?
C27 C28 1.399(7) . ?
C28 C29 1.370(7) . ?
C28 H28 0.9500 . ?
C29 C30 1.383(8) . ?
C29 H29 0.9500 . ?
C30 C31 1.378(8) . ?
C31 C32 1.381(7) . ?
C31 H31 0.9500 . ?
C32 H32 0.9500 . ?
C33 C34 1.375(7) . ?
C33 C38 1.434(8) . ?
C33 C38X 1.44(2) . ?
C34 C35 1.389(7) . ?
C34 H34 0.9500 . ?
C35 C36 1.362(9) . ?
C35 C36X 1.39(2) . ?
C35 H35 0.9500 . ?
C46 C46 1.82(3) 2_455 ?
C36 C37 1.375(10) . ?
C36 H36 0.9500 . ?
C37 C38 1.390(9) . ?
C37 H37 0.9500 . ?
C38 H38 0.9500 . ?
C51 C52 1.49(2) . ?
C51 C50 1.563(15) . ?
C51 H51A 0.9900 . ?
C51 H51B 0.9900 . ?
C52 C53 1.452(16) . ?
C52 H52A 0.9900 . ?
C52 H52B 0.9900 . ?
C46X H46A 0.9800 . ?
C46X H46B 0.9800 . ?
C46X H46C 0.9800 . ?
C36X C37X 1.38(3) . ?
C36X H36X 0.9500 . ?
C37X C38X 1.40(2) . ?
C37X H37X 0.9500 . ?
C38X H38X 0.9500 . ?
C51X C50 1.35(3) . ?
C51X C52X 1.53(4) . ?
C51X H51C 0.9900 . ?
C51X H51D 0.9900 . ?
C52X C53 1.57(3) . ?
C52X H52C 0.9900 . ?
C52X H52D 0.9900 . ?
C46Y H46D 0.9800 . ?
C46Y H46E 0.9800 . ?
C46Y H46F 0.9800 . ?
C51Y C52Y 1.51(4) . ?
C51Y C50 1.51(3) . ?
C51Y H51E 0.9900 . ?
C51Y H51F 0.9900 . ?
C52Y C53 1.53(3) . ?
C52Y H52E 0.9900 . ?
C52Y H52F 0.9900 . ?
C39 C40 1.385(7) . ?
C39 C44 1.391(7) . ?
C40 C41 1.396(6) . ?
C40 H40 0.9500 . ?
C41 C42 1.388(8) . ?
C41 H41 0.9500 . ?
C42 C43 1.380(8) . ?
C42 H42 0.9500 . ?
C43 C44 1.388(6) . ?
C43 H43 0.9500 . ?
C44 H44 0.9500 . ?
C50 H50A 0.9900 . ?
C50 H50B 0.9900 . ?
C53 H53A 0.9900 . ?
C53 H53B 0.9900 . ?
O6 C63 1.318(18) . ?
O6 C60 1.38(2) . ?
O6 C60X 1.50(4) . ?
C63 C62X 1.53(3) . ?
C63 C62 1.59(3) . ?
C63 C60X 2.02(4) . ?
C63 H63A 0.9900 . ?
C63 H63B 0.9900 . ?
C60 C61 1.40(4) . ?
C60 H60A 0.9900 . ?
C60 H60B 0.9900 . ?
C61 C62 1.36(3) . ?
C61 H61A 0.9900 . ?
C61 H61B 0.9900 . ?
C62 H62A 0.9900 . ?
C62 H62B 0.9900 . ?
C60X C61X 1.56(7) . ?
C60X H60C 0.9900 . ?
C60X H60D 0.9900 . ?
C61X C62X 1.19(5) . ?
C61X H61C 0.9900 . ?
C61X H61D 0.9900 . ?
C62X H62C 0.9900 . ?
C62X H62D 0.9900 . ?

loop_
_geom_torsion_atom_site_label_1
_geom_torsion_atom_site_label_2
_geom_torsion_atom_site_label_3
_geom_torsion_atom_site_label_4
_geom_torsion
_geom_torsion_site_symmetry_1
_geom_torsion_site_symmetry_2
_geom_torsion_site_symmetry_3
_geom_torsion_site_symmetry_4
_geom_torsion_publ_flag
N2 Zn1 O5 C53 -72.0(5) . . . . ?
N4 Zn1 O5 C53 107.6(5) . . . . ?
N1 Zn1 O5 C53 18.1(5) . . . . ?
N3 Zn1 O5 C53 -162.5(5) . . . . ?
N2 Zn1 O5 C50 139.1(4) . . . . ?
N4 Zn1 O5 C50 -41.3(5) . . . . ?
N1 Zn1 O5 C50 -130.8(4) . . . . ?
N3 Zn1 O5 C50 48.6(5) . . . . ?
N2 Zn1 N1 C1 179.1(4) . . . . ?
N4 Zn1 N1 C1 -16.2(4) . . . . ?
N3 Zn1 N1 C1 -98.2(7) . . . . ?
O5 Zn1 N1 C1 79.4(4) . . . . ?
N2 Zn1 N1 C4 13.2(4) . . . . ?
N4 Zn1 N1 C4 177.9(4) . . . . ?
N3 Zn1 N1 C4 95.9(7) . . . . ?
O5 Zn1 N1 C4 -86.5(4) . . . . ?
N4 Zn1 N2 C9 86.5(7) . . . . ?
N1 Zn1 N2 C9 169.6(4) . . . . ?
N3 Zn1 N2 C9 4.1(4) . . . . ?
O5 Zn1 N2 C9 -94.9(4) . . . . ?
N4 Zn1 N2 C6 -88.4(7) . . . . ?
N1 Zn1 N2 C6 -5.3(4) . . . . ?
N3 Zn1 N2 C6 -170.7(4) . . . . ?
O5 Zn1 N2 C6 90.2(4) . . . . ?
N2 Zn1 N3 C14 178.0(4) . . . . ?
N4 Zn1 N3 C14 13.2(4) . . . . ?
N1 Zn1 N3 C14 95.3(7) . . . . ?
O5 Zn1 N3 C14 -82.3(4) . . . . ?
N2 Zn1 N3 C11 -7.8(4) . . . . ?
N4 Zn1 N3 C11 -172.6(4) . . . . ?
N1 Zn1 N3 C11 -90.6(7) . . . . ?
O5 Zn1 N3 C11 91.8(4) . . . . ?
N2 Zn1 N4 C19 99.9(7) . . . . ?
N1 Zn1 N4 C19 16.8(4) . . . . ?
N3 Zn1 N4 C19 -177.7(4) . . . . ?
O5 Zn1 N4 C19 -78.7(4) . . . . ?
N2 Zn1 N4 C16 -98.1(7) . . . . ?
N1 Zn1 N4 C16 178.8(4) . . . . ?
N3 Zn1 N4 C16 -15.7(4) . . . . ?
O5 Zn1 N4 C16 83.4(4) . . . . ?
C46X O4 N5 O3 -37.9(15) . . . . ?
C46X O4 N5 C30 140.0(12) . . . . ?
C4 N1 C1 C20 -179.4(5) . . . . ?
Zn1 N1 C1 C20 12.4(8) . . . . ?
C4 N1 C1 C2 0.4(6) . . . . ?
Zn1 N1 C1 C2 -167.9(4) . . . . ?
N1 C1 C2 C3 0.5(7) . . . . ?
C20 C1 C2 C3 -179.8(5) . . . . ?
C1 C2 C3 C4 -1.1(7) . . . . ?
C1 N1 C4 C5 176.9(5) . . . . ?
Zn1 N1 C4 C5 -15.1(7) . . . . ?
C1 N1 C4 C3 -1.0(6) . . . . ?
Zn1 N1 C4 C3 167.0(4) . . . . ?
C2 C3 C4 N1 1.3(7) . . . . ?
C2 C3 C4 C5 -176.6(5) . . . . ?
N1 C4 C5 C6 4.6(9) . . . . ?
C3 C4 C5 C6 -177.7(5) . . . . ?
N1 C4 C5 C33 -173.5(5) . . . . ?
C3 C4 C5 C33 4.1(8) . . . . ?
C9 N2 C6 C5 -177.5(5) . . . . ?
Zn1 N2 C6 C5 -1.7(7) . . . . ?
C9 N2 C6 C7 -0.6(5) . . . . ?
Zn1 N2 C6 C7 175.2(3) . . . . ?
C4 C5 C6 N2 4.3(8) . . . . ?
C33 C5 C6 N2 -177.5(5) . . . . ?
C4 C5 C6 C7 -172.1(5) . . . . ?
C33 C5 C6 C7 6.1(8) . . . . ?
N2 C6 C7 C8 0.5(6) . . . . ?
C5 C6 C7 C8 177.5(5) . . . . ?
C6 C7 C8 C9 -0.2(6) . . . . ?
C6 N2 C9 C10 176.7(5) . . . . ?
Zn1 N2 C9 C10 1.1(7) . . . . ?
C6 N2 C9 C8 0.4(6) . . . . ?
Zn1 N2 C9 C8 -175.2(3) . . . . ?
C7 C8 C9 N2 -0.1(6) . . . . ?
C7 C8 C9 C10 -176.5(5) . . . . ?
N2 C9 C10 C11 -5.2(8) . . . . ?
C8 C9 C10 C11 170.6(5) . . . . ?
N2 C9 C10 C27 175.8(5) . . . . ?
C8 C9 C10 C27 -8.3(7) . . . . ?
C14 N3 C11 C10 -178.1(5) . . . . ?
Zn1 N3 C11 C10 6.9(7) . . . . ?
C14 N3 C11 C12 0.4(5) . . . . ?
Zn1 N3 C11 C12 -174.6(3) . . . . ?
C9 C10 C11 N3 0.9(8) . . . . ?
C27 C10 C11 N3 179.8(4) . . . . ?
C9 C10 C11 C12 -177.4(5) . . . . ?
C27 C10 C11 C12 1.6(7) . . . . ?
N3 C11 C12 C13 -0.5(6) . . . . ?
C10 C11 C12 C13 178.0(5) . . . . ?
C11 C12 C13 C14 0.4(6) . . . . ?
C11 N3 C14 C15 177.1(5) . . . . ?
Zn1 N3 C14 C15 -7.9(7) . . . . ?
C11 N3 C14 C13 -0.2(5) . . . . ?
Zn1 N3 C14 C13 174.9(3) . . . . ?
C12 C13 C14 N3 -0.2(6) . . . . ?
C12 C13 C14 C15 -177.4(5) . . . . ?
N3 C14 C15 C16 -1.1(8) . . . . ?
C13 C14 C15 C16 175.7(5) . . . . ?
N3 C14 C15 C39 177.7(4) . . . . ?
C13 C14 C15 C39 -5.5(7) . . . . ?
C19 N4 C16 C15 178.0(5) . . . . ?
Zn1 N4 C16 C15 13.1(7) . . . . ?
C19 N4 C16 C17 -0.1(5) . . . . ?
Zn1 N4 C16 C17 -164.9(3) . . . . ?
C14 C15 C16 N4 -1.6(8) . . . . ?
C39 C15 C16 N4 179.6(4) . . . . ?
C14 C15 C16 C17 176.1(5) . . . . ?
C39 C15 C16 C17 -2.7(7) . . . . ?
N4 C16 C17 C18 0.0(6) . . . . ?
C15 C16 C17 C18 -178.1(5) . . . . ?
C16 C17 C18 C19 0.1(6) . . . . ?
C16 N4 C19 C20 -178.4(5) . . . . ?
Zn1 N4 C19 C20 -13.5(7) . . . . ?
C16 N4 C19 C18 0.1(5) . . . . ?
Zn1 N4 C19 C18 165.0(3) . . . . ?
C17 C18 C19 N4 -0.1(6) . . . . ?
C17 C18 C19 C20 178.4(5) . . . . ?
N1 C1 C20 C19 -2.2(9) . . . . ?
C2 C1 C20 C19 178.1(5) . . . . ?
N1 C1 C20 C21 177.5(5) . . . . ?
C2 C1 C20 C21 -2.2(8) . . . . ?
N4 C19 C20 C1 2.7(8) . . . . ?
C18 C19 C20 C1 -175.6(5) . . . . ?
N4 C19 C20 C21 -177.0(4) . . . . ?
C18 C19 C20 C21 4.7(7) . . . . ?
C1 C20 C21 C22 -105.1(6) . . . . ?
C19 C20 C21 C22 74.6(6) . . . . ?
C1 C20 C21 C26 73.1(7) . . . . ?
C19 C20 C21 C26 -107.2(6) . . . . ?
C26 C21 C22 C23 -1.6(9) . . . . ?
C20 C21 C22 C23 176.7(5) . . . . ?
C21 C22 C23 C24 -1.0(10) . . . . ?
C22 C23 C24 C25 2.6(10) . . . . ?
C22 C23 C24 C45 -174.6(6) . . . . ?
C23 C24 C25 C26 -1.6(11) . . . . ?
C45 C24 C25 C26 175.7(7) . . . . ?
C24 C25 C26 C21 -1.0(12) . . . . ?
C22 C21 C26 C25 2.6(10) . . . . ?
C20 C21 C26 C25 -175.6(6) . . . . ?
C11 C10 C27 C32 120.0(5) . . . . ?
C9 C10 C27 C32 -60.9(6) . . . . ?
C11 C10 C27 C28 -62.0(6) . . . . ?
C9 C10 C27 C28 117.1(5) . . . . ?
C32 C27 C28 C29 1.1(7) . . . . ?
C10 C27 C28 C29 -176.9(4) . . . . ?
C27 C28 C29 C30 -0.6(8) . . . . ?
C28 C29 C30 C31 -0.3(8) . . . . ?
C28 C29 C30 N5 -179.3(5) . . . . ?
O3 N5 C30 C31 1.1(8) . . . . ?
O4 N5 C30 C31 -176.8(6) . . . . ?
O3 N5 C30 C29 -179.8(5) . . . . ?
O4 N5 C30 C29 2.3(8) . . . . ?
C29 C30 C31 C32 0.8(8) . . . . ?
N5 C30 C31 C32 179.8(5) . . . . ?
C30 C31 C32 C27 -0.3(7) . . . . ?
C28 C27 C32 C31 -0.6(7) . . . . ?
C10 C27 C32 C31 177.4(4) . . . . ?
C6 C5 C33 C34 69.7(7) . . . . ?
C4 C5 C33 C34 -112.0(7) . . . . ?
C6 C5 C33 C38 -122.2(6) . . . . ?
C4 C5 C33 C38 56.1(7) . . . . ?
C6 C5 C33 C38X -66.5(11) . . . . ?
C4 C5 C33 C38X 111.9(10) . . . . ?
C38 C33 C34 C35 12.0(9) . . . . ?
C38X C33 C34 C35 -42.0(11) . . . . ?
C5 C33 C34 C35 -179.4(5) . . . . ?
C33 C34 C35 C36 -9.4(10) . . . . ?
C33 C34 C35 C36X 28.7(14) . . . . ?
C45 O2 C46 C46 -154(2) . . . 2_455 ?
C34 C35 C36 C37 2.9(11) . . . . ?
C36X C35 C36 C37 -90.0(19) . . . . ?
C35 C36 C37 C38 0.2(12) . . . . ?
C36 C37 C38 C33 2.9(11) . . . . ?
C34 C33 C38 C37 -8.8(10) . . . . ?
C38X C33 C38 C37 86.2(11) . . . . ?
C5 C33 C38 C37 -177.5(6) . . . . ?
C50 C51 C52 C53 -31.9(16) . . . . ?
C36 C35 C36X C37X 100(3) . . . . ?
C34 C35 C36X C37X -6(3) . . . . ?
C35 C36X C37X C38X 1(3) . . . . ?
C36X C37X C38X C33 -16(3) . . . . ?
C34 C33 C38X C37X 35.1(19) . . . . ?
C38 C33 C38X C37X -72.8(16) . . . . ?
C5 C33 C38X C37X 176.3(14) . . . . ?
C50 C51X C52X C53 -8(4) . . . . ?
C50 C51Y C52Y C53 -10(3) . . . . ?
C16 C15 C39 C40 -64.9(6) . . . . ?
C14 C15 C39 C40 116.2(5) . . . . ?
C16 C15 C39 C44 113.4(5) . . . . ?
C14 C15 C39 C44 -65.5(6) . . . . ?
C44 C39 C40 C41 -0.1(7) . . . . ?
C15 C39 C40 C41 178.1(5) . . . . ?
C39 C40 C41 C42 -0.5(8) . . . . ?
C40 C41 C42 C43 0.7(8) . . . . ?
C41 C42 C43 C44 -0.3(8) . . . . ?
C42 C43 C44 C39 -0.3(8) . . . . ?
C40 C39 C44 C43 0.5(7) . . . . ?
C15 C39 C44 C43 -177.7(5) . . . . ?
C46Y O1 C45 O2 17(4) . . . . ?
C46Y O1 C45 C24 -160(4) . . . . ?
C46 O2 C45 O1 -2.0(12) . . . . ?
C46 O2 C45 C24 175.2(7) . . . . ?
C25 C24 C45 O1 -0.5(10) . . . . ?
C23 C24 C45 O1 176.8(7) . . . . ?
C25 C24 C45 O2 -177.7(7) . . . . ?
C23 C24 C45 O2 -0.5(10) . . . . ?
C52X C51X C50 O5 28(3) . . . . ?
C52X C51X C50 C51Y -72(3) . . . . ?
C52X C51X C50 C51 -62(3) . . . . ?
C53 O5 C50 C51X -41(2) . . . . ?
Zn1 O5 C50 C51X 112(2) . . . . ?
C53 O5 C50 C51Y 33.0(19) . . . . ?
Zn1 O5 C50 C51Y -174.1(18) . . . . ?
C53 O5 C50 C51 -6.0(10) . . . . ?
Zn1 O5 C50 C51 146.9(8) . . . . ?
C52Y C51Y C50 C51X 92(3) . . . . ?
C52Y C51Y C50 O5 -13(3) . . . . ?
C52Y C51Y C50 C51 83(3) . . . . ?
C52 C51 C50 C51X 124(3) . . . . ?
C52 C51 C50 O5 23.7(14) . . . . ?
C52 C51 C50 C51Y -71(2) . . . . ?
C50 O5 C53 C52 -15.0(11) . . . . ?
Zn1 O5 C53 C52 -167.4(9) . . . . ?
C50 O5 C53 C52Y -38.4(12) . . . . ?
Zn1 O5 C53 C52Y 169.2(11) . . . . ?
C50 O5 C53 C52X 31.2(18) . . . . ?
Zn1 O5 C53 C52X -121.2(17) . . . . ?
C51 C52 C53 O5 30.0(15) . . . . ?
C51 C52 C53 C52Y 105(4) . . . . ?
C51 C52 C53 C52X -53.2(18) . . . . ?
C51Y C52Y C53 O5 29(2) . . . . ?
C51Y C52Y C53 C52 -83(4) . . . . ?
C51Y C52Y C53 C52X -66(2) . . . . ?
C51X C52X C53 O5 -14(3) . . . . ?
C51X C52X C53 C52 95(3) . . . . ?
C51X C52X C53 C52Y 85(3) . . . . ?
C60 O6 C63 C62X 25(2) . . . . ?
C60X O6 C63 C62X -6(2) . . . . ?
C60 O6 C63 C62 19.5(16) . . . . ?
C60X O6 C63 C62 -11.1(15) . . . . ?
C60 O6 C63 C60X 30.6(14) . . . . ?
C63 O6 C60 C61 -33(2) . . . . ?
C60X O6 C60 C61 29(3) . . . . ?
O6 C60 C61 C62 29(3) . . . . ?
C60 C61 C62 C63 -16(3) . . . . ?
O6 C63 C62 C61 -1.4(19) . . . . ?
C62X C63 C62 C61 -171(4) . . . . ?
C60X C63 C62 C61 -11.7(18) . . . . ?
C63 O6 C60X C61X 8(3) . . . . ?
C60 O6 C60X C61X -116(4) . . . . ?
C60 O6 C60X C63 -124(3) . . . . ?
C62X C63 C60X O6 175(2) . . . . ?
C62 C63 C60X O6 166.3(18) . . . . ?
O6 C63 C60X C61X -172(3) . . . . ?
C62X C63 C60X C61X 3(3) . . . . ?
C62 C63 C60X C61X -6(2) . . . . ?
O6 C60X C61X C62X -9(5) . . . . ?
C63 C60X C61X C62X -3(4) . . . . ?
C60X C61X C62X C63 4(5) . . . . ?
O6 C63 C62X C61X 1(4) . . . . ?
C62 C63 C62X C61X 13(3) . . . . ?
C60X C63 C62X C61X -3(3) . . . . ?
